data_4087403
loop_
_publ_author_name
'Garc\'ia de la Arada, Isaac'
'D\'iez, Josefina'
'Gamasa, M. Pilar'
'Lastra, Elena'

_publ_section_title
;
 Nucleophilic Additions to Allenylidene Ruthenium Complexes
;
_journal_issue 7
_journal_name_full Organometallics
_journal_page_first 1345
_journal_paper_doi 10.1021/acs.organomet.5b00060
_journal_volume 34
_journal_year 2015
_chemical_compound_source synthesis
_chemical_formula_moiety 'C39 H51 O3 P2 Ru, F6 P, C H Cl3'
_chemical_formula_sum 'C40 H52 Cl3 F6 O3 P3 Ru'
_chemical_formula_weight 995.14
_space_group_crystal_system triclinic
_space_group_IT_number 2
_space_group_name_Hall '-P 1'
_space_group_name_H-M_alt 'P -1'
_atom_sites_solution_hydrogens geom
_audit_creation_method SHELXL-2014
_cell_angle_alpha 92.862(4)
_cell_angle_beta 96.767(4)
_cell_angle_gamma 104.160(4)
_cell_formula_units_Z 2
_cell_length_a 10.4770(5)
_cell_length_b 12.8432(8)
_cell_length_c 17.1646(8)
_cell_measurement_reflns_used 13496
_cell_measurement_temperature 151.8(2)
_cell_measurement_theta_max 74.6563
_cell_measurement_theta_min 4.3884
_cell_volume 2216.4(2)
_computing_cell_refinement
;
CrysAlisPro, Agilent Technologies,
Version 1.171.34.49 (release 20-01-2011 CrysAlis171 .NET)
(compiled Jan 20 2011,15:58:25)
;
_computing_data_collection
;
CrysAlisPro, Agilent Technologies,
Version 1.171.34.49 (release 20-01-2011 CrysAlis171 .NET)
(compiled Jan 20 2011,15:58:25)
;
_computing_data_reduction
;
CrysAlisPro, Agilent Technologies,
Version 1.171.34.49 (release 20-01-2011 CrysAlis171 .NET)
(compiled Jan 20 2011,15:58:25)
;
_computing_molecular_graphics 'PLATON (Spek, 2008)'
_computing_publication_material 'WinGX publication routines (Farrugia, 2012)'
_computing_structure_refinement 'SHELXL-2014 (Sheldrick, 2014)'
_computing_structure_solution 'DIRDIF-2008 ( Beurskens, 2008)'
_diffrn_ambient_temperature 151.8(2)
_diffrn_detector_area_resol_mean 8.2640
_diffrn_measured_fraction_theta_full 0.989
_diffrn_measured_fraction_theta_max 0.951
_diffrn_measurement_device_type 'Xcalibur, Onyx, Nova'
_diffrn_measurement_method '\w scans'
_diffrn_radiation_type CuK\a
_diffrn_radiation_wavelength 1.54184
_diffrn_reflns_av_R_equivalents 0.0375
_diffrn_reflns_av_unetI/netI 0.0447
_diffrn_reflns_Laue_measured_fraction_full 0.989
_diffrn_reflns_Laue_measured_fraction_max 0.951
_diffrn_reflns_limit_h_max 13
_diffrn_reflns_limit_h_min -11
_diffrn_reflns_limit_k_max 15
_diffrn_reflns_limit_k_min -14
_diffrn_reflns_limit_l_max 21
_diffrn_reflns_limit_l_min -18
_diffrn_reflns_number 17438
_diffrn_reflns_point_group_measured_fraction_full 0.989
_diffrn_reflns_point_group_measured_fraction_max 0.951
_diffrn_reflns_theta_full 67.000
_diffrn_reflns_theta_max 74.830
_diffrn_reflns_theta_min 4.392
_diffrn_source 'Nova (Cu) X-ray Source'
_exptl_absorpt_coefficient_mu 6.081
_exptl_absorpt_correction_T_max 1.00000
_exptl_absorpt_correction_T_min 0.68013
_exptl_absorpt_correction_type multi-scan
_exptl_absorpt_process_details
;
CrysAlisPro, Agilent Technologies,
Version 1.171.34.49 (release 20-01-2011 CrysAlis171 .NET)
(compiled Jan 20 2011,15:58:25)
Empirical absorption correction using spherical harmonics,
 implemented in SCALE3 ABSPACK scaling algorithm.
;
_exptl_crystal_colour Yellow
_exptl_crystal_density_diffrn 1.491
_exptl_crystal_description prism
_exptl_crystal_F_000 1020
_exptl_crystal_size_max 0.2641
_exptl_crystal_size_mid 0.1109
_exptl_crystal_size_min 0.0813
_refine_diff_density_max 1.712
_refine_diff_density_min -1.375
_refine_diff_density_rms 0.112
_refine_ls_extinction_method none
_refine_ls_goodness_of_fit_ref 1.096
_refine_ls_hydrogen_treatment constr
_refine_ls_matrix_type full
_refine_ls_number_parameters 506
_refine_ls_number_reflns 8652
_refine_ls_number_restraints 0
_refine_ls_restrained_S_all 1.096
_refine_ls_R_factor_all 0.0526
_refine_ls_R_factor_gt 0.0497
_refine_ls_shift/su_max 0.001
_refine_ls_shift/su_mean 0.000
_refine_ls_structure_factor_coef Fsqd
_refine_ls_weighting_details 'w=1/[\s^2^(Fo^2^)+(0.0742P)^2^+3.8535P] where P=(Fo^2^+2Fc^2^)/3'
_refine_ls_weighting_scheme calc
_refine_ls_wR_factor_gt 0.1372
_refine_ls_wR_factor_ref 0.1403
_reflns_Friedel_coverage 0.000
_reflns_number_gt 8039
_reflns_number_total 8652
_reflns_threshold_expression 'I > 2\s(I)'
_cod_data_source_file om5b00060_si_002.cif
_cod_data_source_block 9a
_cod_database_code 4087403
_shelx_space_group_comment
;
The symmetry employed for this shelxl refinement is uniquely defined
by the following loop, which should always be used as a source of
symmetry information in preference to the above space-group names.
They are only intended as comments.
;
_shelxl_version_number 2014-3

loop_
_space_group_symop_operation_xyz
'x, y, z'
'-x, -y, -z'

loop_
_atom_site_label
_atom_site_type_symbol
_atom_site_fract_x
_atom_site_fract_y
_atom_site_fract_z
_atom_site_U_iso_or_equiv
_atom_site_adp_type
_atom_site_occupancy
_atom_site_site_symmetry_order
_atom_site_calc_flag
_atom_site_refinement_flags_posn
_atom_site_refinement_flags_adp
C1 C 0.1535(3) 0.2766(3) 0.2310(2) 0.0201(7) Uani 1 1 d . .
C2 C 0.0361(3) 0.2854(3) 0.2419(2) 0.0213(7) Uani 1 1 d . .
C3 C -0.0878(3) 0.2842(3) 0.2523(2) 0.0215(7) Uani 1 1 d . .
C4 C -0.1908(3) 0.2598(3) 0.1802(2) 0.0236(7) Uani 1 1 d . .
C5 C -0.2742(4) 0.1580(3) 0.1618(2) 0.0274(8) Uani 1 1 d . .
H5 H -0.2708 0.1045 0.1960 0.033 Uiso 1 1 calc R U
C6 C -0.3632(4) 0.1346(4) 0.0927(3) 0.0373(10) Uani 1 1 d . .
H6 H -0.4187 0.0656 0.0810 0.045 Uiso 1 1 calc R U
C7 C -0.3698(4) 0.2127(5) 0.0415(3) 0.0450(11) Uani 1 1 d . .
H7 H -0.4278 0.1964 -0.0054 0.054 Uiso 1 1 calc R U
C8 C -0.2894(5) 0.3155(4) 0.0603(3) 0.0484(12) Uani 1 1 d . .
H8 H -0.2943 0.3689 0.0263 0.058 Uiso 1 1 calc R U
C9 C -0.2011(4) 0.3398(4) 0.1297(3) 0.0363(9) Uani 1 1 d . .
H9 H -0.1489 0.4097 0.1424 0.044 Uiso 1 1 calc R U
C10 C -0.1246(4) 0.3062(3) 0.3306(2) 0.0247(7) Uani 1 1 d . .
C11 C -0.2578(4) 0.2930(4) 0.3413(3) 0.0352(9) Uani 1 1 d . .
H11 H -0.3239 0.2694 0.2985 0.042 Uiso 1 1 calc R U
C12 C -0.2927(5) 0.3146(5) 0.4146(3) 0.0471(12) Uani 1 1 d . .
H12 H -0.3818 0.3049 0.4207 0.057 Uiso 1 1 calc R U
C13 C -0.1954(5) 0.3507(4) 0.4790(3) 0.0470(12) Uani 1 1 d . .
H13 H -0.2184 0.3658 0.5282 0.056 Uiso 1 1 calc R U
C14 C -0.0637(5) 0.3638(4) 0.4687(3) 0.0388(10) Uani 1 1 d . .
H14 H 0.0019 0.3881 0.5116 0.047 Uiso 1 1 calc R U
C15 C -0.0279(4) 0.3415(3) 0.3965(2) 0.0291(8) Uani 1 1 d . .
H15 H 0.0613 0.3500 0.3912 0.035 Uiso 1 1 calc R U
C16 C 0.4255(3) 0.3486(3) 0.2456(2) 0.0264(8) Uani 1 1 d . .
H16A H 0.5032 0.3968 0.2299 0.032 Uiso 1 1 calc R U
H16B H 0.4368 0.3494 0.3025 0.032 Uiso 1 1 calc R U
C17 C 0.4071(3) 0.2361(3) 0.2088(2) 0.0247(7) Uani 1 1 d . .
H17 H 0.3825 0.2223 0.1547 0.030 Uiso 1 1 calc R U
C18 C 0.4260(3) 0.1517(3) 0.2538(2) 0.0296(8) Uani 1 1 d . .
H18A H 0.4506 0.1643 0.3079 0.035 Uiso 1 1 calc R U
H18B H 0.4139 0.0829 0.2295 0.035 Uiso 1 1 calc R U
C19 C 0.2853(4) 0.5232(3) 0.2563(2) 0.0310(8) Uani 1 1 d . .
H19 H 0.3357 0.5758 0.2246 0.037 Uiso 1 1 calc R U
C20 C 0.1509(5) 0.5487(4) 0.2579(3) 0.0464(12) Uani 1 1 d . .
H20A H 0.1035 0.5378 0.2056 0.070 Uiso 1 1 calc R U
H20B H 0.1641 0.6224 0.2777 0.070 Uiso 1 1 calc R U
H20C H 0.1005 0.5021 0.2915 0.070 Uiso 1 1 calc R U
C21 C 0.3617(5) 0.5421(4) 0.3391(3) 0.0482(12) Uani 1 1 d . .
H21A H 0.4499 0.5337 0.3371 0.072 Uiso 1 1 calc R U
H21B H 0.3169 0.4907 0.3720 0.072 Uiso 1 1 calc R U
H21C H 0.3665 0.6137 0.3605 0.072 Uiso 1 1 calc R U
C22 C 0.2716(4) 0.3941(3) 0.1044(2) 0.0290(8) Uani 1 1 d . .
H22 H 0.2569 0.3196 0.0822 0.035 Uiso 1 1 calc R U
C23 C 0.4029(5) 0.4579(4) 0.0800(3) 0.0436(11) Uani 1 1 d . .
H23A H 0.4740 0.4283 0.1013 0.065 Uiso 1 1 calc R U
H23B H 0.4202 0.5320 0.0998 0.065 Uiso 1 1 calc R U
H23C H 0.3965 0.4534 0.0236 0.065 Uiso 1 1 calc R U
C24 C 0.1545(5) 0.4350(4) 0.0686(3) 0.0434(11) Uani 1 1 d . .
H24A H 0.0747 0.3965 0.0872 0.065 Uiso 1 1 calc R U
H24B H 0.1447 0.4238 0.0122 0.065 Uiso 1 1 calc R U
H24C H 0.1703 0.5106 0.0837 0.065 Uiso 1 1 calc R U
C25 C -0.0609(4) 0.0464(4) 0.3550(3) 0.0358(9) Uani 1 1 d . .
H25A H -0.0429 -0.0235 0.3460 0.043 Uiso 1 1 calc R U
H25B H -0.1082 0.0625 0.3069 0.043 Uiso 1 1 calc R U
C26 C -0.1439(5) 0.0441(4) 0.4203(3) 0.0468(12) Uani 1 1 d . .
H26A H -0.2267 -0.0090 0.4061 0.070 Uiso 1 1 calc R U
H26B H -0.1606 0.1136 0.4293 0.070 Uiso 1 1 calc R U
H26C H -0.0976 0.0261 0.4673 0.070 Uiso 1 1 calc R U
C27 C 0.3242(7) -0.0331(6) 0.3717(4) 0.0671(12) Uani 1 1 d . .
H27A H 0.3147 -0.0559 0.3161 0.081 Uiso 1 1 calc R U
H27B H 0.4088 0.0197 0.3849 0.081 Uiso 1 1 calc R U
C28 C 0.3263(7) -0.1226(5) 0.4151(4) 0.0671(12) Uani 1 1 d . .
H28A H 0.3893 -0.1585 0.3974 0.101 Uiso 1 1 calc R U
H28B H 0.2395 -0.1715 0.4075 0.101 Uiso 1 1 calc R U
H28C H 0.3515 -0.0990 0.4699 0.101 Uiso 1 1 calc R U
C29 C 0.3028(6) 0.2285(4) 0.4832(3) 0.0523(13) Uani 1 1 d . .
H29A H 0.2157 0.1973 0.4978 0.063 Uiso 1 1 calc R U
H29B H 0.3633 0.1880 0.5054 0.063 Uiso 1 1 calc R U
C30 C 0.3487(6) 0.3406(5) 0.5145(3) 0.0627(16) Uani 1 1 d . .
H30A H 0.4302 0.3734 0.4953 0.094 Uiso 1 1 calc R U
H30B H 0.3632 0.3442 0.5710 0.094 Uiso 1 1 calc R U
H30C H 0.2828 0.3783 0.4980 0.094 Uiso 1 1 calc R U
C31 C 0.0164(4) 0.0230(3) 0.1656(2) 0.0269(8) Uani 1 1 d . .
H31 H -0.0576 0.0308 0.1881 0.032 Uiso 1 1 calc R U
C32 C 0.1021(4) -0.0431(3) 0.1905(2) 0.0319(9) Uani 1 1 d . .
H32 H 0.0888 -0.0912 0.2293 0.038 Uiso 1 1 calc R U
C33 C 0.2101(4) -0.0238(3) 0.1469(2) 0.0319(9) Uani 1 1 d . .
H33 H 0.2836 -0.0525 0.1547 0.038 Uiso 1 1 calc R U
C34 C 0.1870(4) 0.0477(3) 0.0885(2) 0.0273(8) Uani 1 1 d . .
C35 C 0.2545(4) 0.0869(4) 0.0243(2) 0.0373(10) Uani 1 1 d . .
H35 H 0.3340 0.0703 0.0168 0.045 Uiso 1 1 calc R U
C36 C 0.2014(5) 0.1488(4) -0.0258(2) 0.0394(11) Uani 1 1 d . .
H36 H 0.2454 0.1746 -0.0676 0.047 Uiso 1 1 calc R U
C37 C 0.0811(4) 0.1742(4) -0.0153(2) 0.0378(10) Uani 1 1 d . .
H37 H 0.0461 0.2150 -0.0514 0.045 Uiso 1 1 calc R U
C38 C 0.0142(4) 0.1410(3) 0.0463(2) 0.0291(8) Uani 1 1 d . .
H38 H -0.0636 0.1609 0.0534 0.035 Uiso 1 1 calc R U
C39 C 0.0657(3) 0.0757(3) 0.0990(2) 0.0238(7) Uani 1 1 d . .
C40 C 0.8234(5) 0.6674(4) 0.2742(3) 0.0481(12) Uani 1 1 d . .
H40 H 0.7451 0.6967 0.2721 0.058 Uiso 1 1 calc R U
F1 F -0.2939(3) -0.1335(2) 0.22115(18) 0.0491(7) Uani 1 1 d . .
F2 F -0.4392(3) -0.0591(2) 0.2744(2) 0.0591(8) Uani 1 1 d . .
F3 F -0.4186(4) -0.2224(3) 0.3060(2) 0.0831(13) Uani 1 1 d . .
F4 F -0.6046(3) -0.2060(3) 0.2315(3) 0.0718(10) Uani 1 1 d . .
F5 F -0.4562(4) -0.2792(3) 0.1787(3) 0.0878(13) Uani 1 1 d . .
F6 F -0.4775(4) -0.1141(3) 0.1475(2) 0.0741(10) Uani 1 1 d . .
O1 O 0.0622(3) 0.1277(2) 0.37608(16) 0.0285(6) Uani 1 1 d . .
O2 O 0.2190(3) 0.0180(2) 0.38499(17) 0.0345(6) Uani 1 1 d . .
O3 O 0.2958(3) 0.2214(2) 0.39737(15) 0.0330(6) Uani 1 1 d . .
P1 P 0.27857(8) 0.38966(7) 0.21113(5) 0.02204(19) Uani 1 1 d . .
P2 P 0.19724(9) 0.12284(7) 0.34422(5) 0.0229(2) Uani 1 1 d . .
P3 P -0.44949(11) -0.16941(9) 0.22591(7) 0.0359(2) Uani 1 1 d . .
Ru1 Ru 0.21048(2) 0.12870(2) 0.21706(2) 0.01922(10) Uani 1 1 d . .
Cl1 Cl 0.78310(15) 0.53880(11) 0.30672(9) 0.0607(4) Uani 1 1 d . .
Cl2 Cl 0.95121(17) 0.75038(13) 0.34117(10) 0.0722(4) Uani 1 1 d . .
Cl3 Cl 0.8706(2) 0.66302(15) 0.17989(9) 0.0770(5) Uani 1 1 d . .

loop_
_atom_site_aniso_label
_atom_site_aniso_U_11
_atom_site_aniso_U_22
_atom_site_aniso_U_33
_atom_site_aniso_U_23
_atom_site_aniso_U_13
_atom_site_aniso_U_12
C1 0.0196(16) 0.0210(16) 0.0186(16) 0.0005(13) 0.0040(13) 0.0024(13)
C2 0.0226(17) 0.0184(16) 0.0219(17) 0.0029(13) 0.0022(13) 0.0034(13)
C3 0.0189(16) 0.0211(16) 0.0249(18) 0.0053(14) 0.0032(14) 0.0050(13)
C4 0.0189(16) 0.0306(19) 0.0231(17) 0.0040(15) 0.0056(14) 0.0078(14)
C5 0.0227(17) 0.0291(19) 0.0299(19) 0.0006(15) 0.0021(15) 0.0069(15)
C6 0.0249(19) 0.044(2) 0.038(2) -0.0120(19) 0.0012(17) 0.0030(17)
C7 0.030(2) 0.073(3) 0.028(2) 0.003(2) -0.0033(18) 0.008(2)
C8 0.039(2) 0.061(3) 0.041(3) 0.026(2) -0.003(2) 0.005(2)
C9 0.028(2) 0.038(2) 0.039(2) 0.0136(19) 0.0005(17) 0.0011(17)
C10 0.0231(17) 0.0267(18) 0.0251(18) 0.0025(14) 0.0052(14) 0.0068(14)
C11 0.0232(19) 0.049(3) 0.034(2) -0.0021(19) 0.0080(16) 0.0086(17)
C12 0.033(2) 0.069(3) 0.043(3) -0.001(2) 0.017(2) 0.014(2)
C13 0.055(3) 0.057(3) 0.031(2) -0.005(2) 0.018(2) 0.014(2)
C14 0.046(2) 0.042(2) 0.026(2) -0.0067(18) 0.0006(18) 0.0096(19)
C15 0.0266(18) 0.0303(19) 0.0287(19) -0.0031(15) 0.0034(15) 0.0047(15)
C16 0.0153(16) 0.0303(19) 0.0299(19) -0.0006(15) 0.0032(14) -0.0009(14)
C17 0.0178(16) 0.0301(19) 0.0259(18) 0.0006(15) 0.0041(14) 0.0055(14)
C18 0.0175(16) 0.034(2) 0.036(2) 0.0020(17) 0.0024(15) 0.0055(15)
C19 0.031(2) 0.0255(19) 0.035(2) 0.0007(16) 0.0087(17) 0.0032(15)
C20 0.044(3) 0.028(2) 0.067(3) -0.009(2) 0.010(2) 0.0103(19)
C21 0.054(3) 0.045(3) 0.042(3) -0.015(2) -0.001(2) 0.012(2)
C22 0.0307(19) 0.0294(19) 0.0247(18) 0.0061(15) 0.0090(15) 0.0002(15)
C23 0.042(2) 0.047(3) 0.039(2) 0.009(2) 0.019(2) -0.001(2)
C24 0.044(3) 0.051(3) 0.035(2) 0.016(2) 0.003(2) 0.011(2)
C25 0.031(2) 0.037(2) 0.039(2) 0.0007(18) 0.0125(18) 0.0037(17)
C26 0.039(2) 0.059(3) 0.044(3) 0.015(2) 0.021(2) 0.004(2)
C27 0.093(3) 0.077(3) 0.056(2) 0.023(2) 0.026(2) 0.057(3)
C28 0.093(3) 0.077(3) 0.056(2) 0.023(2) 0.026(2) 0.057(3)
C29 0.071(3) 0.059(3) 0.017(2) 0.001(2) 0.002(2) 0.001(3)
C30 0.083(4) 0.067(4) 0.022(2) -0.021(2) -0.003(2) -0.003(3)
C31 0.0229(17) 0.0304(19) 0.0236(18) 0.0008(15) 0.0047(14) -0.0006(14)
C32 0.039(2) 0.0199(18) 0.031(2) 0.0011(15) -0.0017(17) -0.0010(15)
C33 0.038(2) 0.0253(19) 0.031(2) -0.0124(16) -0.0014(17) 0.0114(16)
C34 0.0265(18) 0.0290(19) 0.0229(18) -0.0126(15) 0.0003(15) 0.0047(15)
C35 0.0265(19) 0.047(2) 0.031(2) -0.0145(19) 0.0092(17) -0.0027(17)
C36 0.043(2) 0.044(2) 0.0198(19) -0.0074(17) 0.0091(17) -0.0102(19)
C37 0.045(2) 0.040(2) 0.0201(18) 0.0030(17) -0.0018(17) -0.0012(19)
C38 0.0284(19) 0.033(2) 0.0224(18) -0.0036(15) 0.0007(15) 0.0025(15)
C39 0.0190(16) 0.0307(19) 0.0173(16) -0.0031(14) 0.0011(13) -0.0007(14)
C40 0.050(3) 0.051(3) 0.051(3) 0.014(2) 0.011(2) 0.024(2)
F1 0.0367(14) 0.0517(16) 0.0598(18) 0.0059(14) 0.0142(13) 0.0095(12)
F2 0.0600(18) 0.0516(18) 0.068(2) -0.0113(15) 0.0102(16) 0.0213(15)
F3 0.082(2) 0.107(3) 0.088(3) 0.068(2) 0.040(2) 0.050(2)
F4 0.0353(15) 0.059(2) 0.123(3) 0.011(2) 0.0192(18) 0.0098(14)
F5 0.069(2) 0.0471(19) 0.140(4) -0.035(2) 0.020(2) 0.0064(16)
F6 0.082(2) 0.087(3) 0.0497(19) 0.0229(18) -0.0100(17) 0.020(2)
O1 0.0309(14) 0.0292(14) 0.0270(13) 0.0035(11) 0.0120(11) 0.0064(11)
O2 0.0450(17) 0.0353(15) 0.0298(14) 0.0125(12) 0.0122(13) 0.0171(13)
O3 0.0385(15) 0.0374(15) 0.0167(13) -0.0007(11) 0.0027(11) -0.0018(12)
P1 0.0183(4) 0.0227(4) 0.0231(4) -0.0001(3) 0.0053(3) 0.0006(3)
P2 0.0247(4) 0.0264(4) 0.0178(4) 0.0023(3) 0.0049(3) 0.0057(3)
P3 0.0336(5) 0.0324(5) 0.0442(6) 0.0068(5) 0.0092(5) 0.0105(4)
Ru1 0.01728(15) 0.02258(15) 0.01693(15) -0.00036(10) 0.00290(10) 0.00352(10)
Cl1 0.0674(8) 0.0450(7) 0.0692(9) 0.0155(6) 0.0150(7) 0.0082(6)
Cl2 0.0774(10) 0.0550(8) 0.0776(10) 0.0122(7) -0.0001(8) 0.0075(7)
Cl3 0.1103(13) 0.0863(11) 0.0558(8) 0.0328(8) 0.0319(9) 0.0503(10)

loop_
_atom_type_symbol
_atom_type_description
_atom_type_scat_dispersion_real
_atom_type_scat_dispersion_imag
_atom_type_scat_source
C C 0.0181 0.0091 'International Tables Vol C Tables 4.2.6.8 and 6.1.1.4'
H H 0.0000 0.0000 'International Tables Vol C Tables 4.2.6.8 and 6.1.1.4'
F F 0.0727 0.0534 'International Tables Vol C Tables 4.2.6.8 and 6.1.1.4'
O O 0.0492 0.0322 'International Tables Vol C Tables 4.2.6.8 and 6.1.1.4'
P P 0.2955 0.4335 'International Tables Vol C Tables 4.2.6.8 and 6.1.1.4'
Ru Ru 0.0552 3.2960 'International Tables Vol C Tables 4.2.6.8 and 6.1.1.4'
Cl Cl 0.3639 0.7018 'International Tables Vol C Tables 4.2.6.8 and 6.1.1.4'

loop_
_geom_angle_atom_site_label_1
_geom_angle_atom_site_label_2
_geom_angle_atom_site_label_3
_geom_angle
C2 C1 P1 121.4(3)
C2 C1 Ru1 125.5(3)
P1 C1 Ru1 112.42(17)
C1 C2 C3 174.5(4)
C2 C3 C10 122.0(3)
C2 C3 C4 117.3(3)
C10 C3 C4 120.8(3)
C5 C4 C9 118.7(4)
C5 C4 C3 121.2(3)
C9 C4 C3 120.1(3)
C4 C5 C6 120.7(4)
C4 C5 H5 119.6
C6 C5 H5 119.6
C7 C6 C5 120.4(4)
C7 C6 H6 119.8
C5 C6 H6 119.8
C6 C7 C8 119.3(4)
C6 C7 H7 120.3
C8 C7 H7 120.3
C7 C8 C9 120.6(4)
C7 C8 H8 119.7
C9 C8 H8 119.7
C8 C9 C4 120.1(4)
C8 C9 H9 119.9
C4 C9 H9 119.9
C11 C10 C15 117.9(4)
C11 C10 C3 120.8(3)
C15 C10 C3 121.3(3)
C12 C11 C10 121.0(4)
C12 C11 H11 119.5
C10 C11 H11 119.5
C11 C12 C13 120.3(4)
C11 C12 H12 119.8
C13 C12 H12 119.8
C14 C13 C12 118.9(4)
C14 C13 H13 120.5
C12 C13 H13 120.5
C15 C14 C13 121.3(4)
C15 C14 H14 119.3
C13 C14 H14 119.3
C14 C15 C10 120.6(4)
C14 C15 H15 119.7
C10 C15 H15 119.7
C17 C16 P1 106.5(2)
C17 C16 H16A 110.4
P1 C16 H16A 110.4
C17 C16 H16B 110.4
P1 C16 H16B 110.4
H16A C16 H16B 108.6
C18 C17 C16 121.8(4)
C18 C17 Ru1 71.8(2)
C16 C17 Ru1 113.5(2)
C18 C17 H17 119.1
C16 C17 H17 119.1
Ru1 C17 H17 84.9
C17 C18 Ru1 71.2(2)
C17 C18 H18A 120.0
Ru1 C18 H18A 113.5
C17 C18 H18B 120.0
Ru1 C18 H18B 85.6
H18A C18 H18B 120.0
C21 C19 C20 109.6(4)
C21 C19 P1 111.4(3)
C20 C19 P1 115.1(3)
C21 C19 H19 106.7
C20 C19 H19 106.7
P1 C19 H19 106.7
C19 C20 H20A 109.5
C19 C20 H20B 109.5
H20A C20 H20B 109.5
C19 C20 H20C 109.5
H20A C20 H20C 109.5
H20B C20 H20C 109.5
C19 C21 H21A 109.5
C19 C21 H21B 109.5
H21A C21 H21B 109.5
C19 C21 H21C 109.5
H21A C21 H21C 109.5
H21B C21 H21C 109.5
C24 C22 C23 111.4(4)
C24 C22 P1 112.1(3)
C23 C22 P1 112.6(3)
C24 C22 H22 106.8
C23 C22 H22 106.8
P1 C22 H22 106.8
C22 C23 H23A 109.5
C22 C23 H23B 109.5
H23A C23 H23B 109.5
C22 C23 H23C 109.5
H23A C23 H23C 109.5
H23B C23 H23C 109.5
C22 C24 H24A 109.5
C22 C24 H24B 109.5
H24A C24 H24B 109.5
C22 C24 H24C 109.5
H24A C24 H24C 109.5
H24B C24 H24C 109.5
O1 C25 C26 109.2(4)
O1 C25 H25A 109.8
C26 C25 H25A 109.8
O1 C25 H25B 109.8
C26 C25 H25B 109.8
H25A C25 H25B 108.3
C25 C26 H26A 109.5
C25 C26 H26B 109.5
H26A C26 H26B 109.5
C25 C26 H26C 109.5
H26A C26 H26C 109.5
H26B C26 H26C 109.5
C28 C27 O2 114.3(5)
C28 C27 H27A 108.7
O2 C27 H27A 108.7
C28 C27 H27B 108.7
O2 C27 H27B 108.7
H27A C27 H27B 107.6
C27 C28 H28A 109.5
C27 C28 H28B 109.5
H28A C28 H28B 109.5
C27 C28 H28C 109.5
H28A C28 H28C 109.5
H28B C28 H28C 109.5
C30 C29 O3 109.9(4)
C30 C29 H29A 109.7
O3 C29 H29A 109.7
C30 C29 H29B 109.7
O3 C29 H29B 109.7
H29A C29 H29B 108.2
C29 C30 H30A 109.5
C29 C30 H30B 109.5
H30A C30 H30B 109.5
C29 C30 H30C 109.5
H30A C30 H30C 109.5
H30B C30 H30C 109.5
C32 C31 C39 107.3(3)
C32 C31 Ru1 71.7(2)
C39 C31 Ru1 76.9(2)
C32 C31 H31 126.4
C39 C31 H31 126.4
Ru1 C31 H31 117.1
C33 C32 C31 108.9(3)
C33 C32 Ru1 72.7(2)
C31 C32 Ru1 70.7(2)
C33 C32 H32 125.5
C31 C32 H32 125.5
Ru1 C32 H32 122.6
C32 C33 C34 108.0(4)
C32 C33 Ru1 70.5(2)
C34 C33 Ru1 75.9(2)
C32 C33 H33 126.0
C34 C33 H33 126.0
Ru1 C33 H33 119.4
C35 C34 C39 119.0(4)
C35 C34 C33 133.1(4)
C39 C34 C33 107.9(3)
C35 C34 Ru1 128.6(3)
C39 C34 Ru1 72.0(2)
C33 C34 Ru1 67.9(2)
C36 C35 C34 119.4(4)
C36 C35 H35 120.3
C34 C35 H35 120.3
C35 C36 C37 121.0(4)
C35 C36 H36 119.5
C37 C36 H36 119.5
C38 C37 C36 122.0(4)
C38 C37 H37 119.0
C36 C37 H37 119.0
C37 C38 C39 118.4(4)
C37 C38 H38 120.8
C39 C38 H38 120.8
C38 C39 C34 120.2(3)
C38 C39 C31 132.2(3)
C34 C39 C31 107.6(3)
C38 C39 Ru1 128.6(3)
C34 C39 Ru1 72.5(2)
C31 C39 Ru1 66.3(2)
Cl1 C40 Cl3 110.6(3)
Cl1 C40 Cl2 109.1(3)
Cl3 C40 Cl2 110.9(3)
Cl1 C40 H40 108.7
Cl3 C40 H40 108.7
Cl2 C40 H40 108.7
C25 O1 P2 123.7(3)
C27 O2 P2 124.1(3)
C29 O3 P2 121.2(3)
C1 P1 C16 100.69(17)
C1 P1 C19 119.43(17)
C16 P1 C19 110.54(18)
C1 P1 C22 108.52(17)
C16 P1 C22 107.18(18)
C19 P1 C22 109.62(19)
O3 P2 O1 99.38(15)
O3 P2 O2 104.91(16)
O1 P2 O2 98.08(15)
O3 P2 Ru1 114.06(11)
O1 P2 Ru1 119.53(11)
O2 P2 Ru1 117.98(12)
F5 P3 F2 178.6(2)
F5 P3 F6 92.0(2)
F2 P3 F6 88.8(2)
F5 P3 F4 90.9(2)
F2 P3 F4 90.32(19)
F6 P3 F4 90.6(2)
F5 P3 F1 89.08(18)
F2 P3 F1 89.74(17)
F6 P3 F1 90.04(18)
F4 P3 F1 179.3(2)
F5 P3 F3 89.2(3)
F2 P3 F3 90.0(2)
F6 P3 F3 178.5(2)
F4 P3 F3 90.3(2)
F1 P3 F3 89.07(18)
C1 Ru1 C17 83.55(13)
C1 Ru1 C31 98.95(14)
C17 Ru1 C31 152.98(14)
C1 Ru1 P2 84.31(9)
C17 Ru1 P2 105.47(10)
C31 Ru1 P2 101.54(10)
C1 Ru1 C18 111.40(14)
C17 Ru1 C18 36.99(14)
C31 Ru1 C18 149.56(15)
P2 Ru1 C18 84.23(11)
C1 Ru1 C32 134.95(14)
C17 Ru1 C32 139.44(15)
C31 Ru1 C32 37.58(15)
P2 Ru1 C32 92.84(11)
C18 Ru1 C32 113.01(15)
C1 Ru1 C33 152.01(14)
C17 Ru1 C33 103.88(15)
C31 Ru1 C33 62.38(15)
P2 Ru1 C33 118.38(11)
C18 Ru1 C33 88.42(15)
C32 Ru1 C33 36.78(16)
C1 Ru1 C39 91.91(13)
C17 Ru1 C39 116.63(13)
C31 Ru1 C39 36.75(12)
P2 Ru1 C39 137.03(9)
C18 Ru1 C39 135.65(14)
C32 Ru1 C39 60.67(14)
C33 Ru1 C39 60.48(14)
C1 Ru1 C34 117.51(13)
C17 Ru1 C34 93.81(13)
C31 Ru1 C34 61.02(13)
P2 Ru1 C34 152.69(10)
C18 Ru1 C34 100.97(14)
C32 Ru1 C34 60.32(14)
C33 Ru1 C34 36.21(14)
C39 Ru1 C34 35.46(13)

loop_
_geom_bond_atom_site_label_1
_geom_bond_atom_site_label_2
_geom_bond_distance
C1 C2 1.296(5)
C1 P1 1.779(3)
C1 Ru1 2.137(4)
C2 C3 1.327(5)
C3 C10 1.474(5)
C3 C4 1.509(5)
C4 C5 1.382(5)
C4 C9 1.392(5)
C5 C6 1.390(6)
C5 H5 0.9300
C6 C7 1.375(7)
C6 H6 0.9300
C7 C8 1.381(7)
C7 H7 0.9300
C8 C9 1.390(6)
C8 H8 0.9300
C9 H9 0.9300
C10 C11 1.399(5)
C10 C15 1.402(5)
C11 C12 1.385(6)
C11 H11 0.9300
C12 C13 1.389(7)
C12 H12 0.9300
C13 C14 1.381(7)
C13 H13 0.9300
C14 C15 1.374(6)
C14 H14 0.9300
C15 H15 0.9300
C16 C17 1.506(5)
C16 P1 1.792(4)
C16 H16A 0.9700
C16 H16B 0.9700
C17 C18 1.402(5)
C17 Ru1 2.205(3)
C17 H17 0.9300
C18 Ru1 2.214(4)
C18 H18A 0.9300
C18 H18B 0.9300
C19 C21 1.524(6)
C19 C20 1.525(6)
C19 P1 1.829(4)
C19 H19 0.9800
C20 H20A 0.9600
C20 H20B 0.9600
C20 H20C 0.9600
C21 H21A 0.9600
C21 H21B 0.9600
C21 H21C 0.9600
C22 C24 1.528(6)
C22 C23 1.535(5)
C22 P1 1.829(4)
C22 H22 0.9800
C23 H23A 0.9600
C23 H23B 0.9600
C23 H23C 0.9600
C24 H24A 0.9600
C24 H24B 0.9600
C24 H24C 0.9600
C25 O1 1.442(5)
C25 C26 1.494(6)
C25 H25A 0.9700
C25 H25B 0.9700
C26 H26A 0.9600
C26 H26B 0.9600
C26 H26C 0.9600
C27 C28 1.403(8)
C27 O2 1.447(6)
C27 H27A 0.9700
C27 H27B 0.9700
C28 H28A 0.9600
C28 H28B 0.9600
C28 H28C 0.9600
C29 C30 1.455(7)
C29 O3 1.464(5)
C29 H29A 0.9700
C29 H29B 0.9700
C30 H30A 0.9600
C30 H30B 0.9600
C30 H30C 0.9600
C31 C32 1.425(6)
C31 C39 1.441(5)
C31 Ru1 2.206(4)
C31 H31 0.9300
C32 C33 1.409(6)
C32 Ru1 2.218(4)
C32 H32 0.9300
C33 C34 1.433(6)
C33 Ru1 2.246(4)
C33 H33 0.9300
C34 C35 1.425(6)
C34 C39 1.431(5)
C34 Ru1 2.352(4)
C35 C36 1.361(7)
C35 H35 0.9300
C36 C37 1.406(7)
C36 H36 0.9300
C37 C38 1.366(6)
C37 H37 0.9300
C38 C39 1.413(5)
C38 H38 0.9300
C39 Ru1 2.346(3)
C40 Cl1 1.740(5)
C40 Cl3 1.749(5)
C40 Cl2 1.751(6)
C40 H40 0.9800
F1 P3 1.595(3)
F2 P3 1.580(3)
F3 P3 1.598(3)
F4 P3 1.593(3)
F5 P3 1.573(3)
F6 P3 1.583(3)
O1 P2 1.590(3)
O2 P2 1.601(3)
O3 P2 1.589(3)
P2 Ru1 2.2071(9)

loop_
_geom_torsion_atom_site_label_1
_geom_torsion_atom_site_label_2
_geom_torsion_atom_site_label_3
_geom_torsion_atom_site_label_4
_geom_torsion
C2 C3 C4 C5 99.4(4)
C10 C3 C4 C5 -80.9(5)
C2 C3 C4 C9 -79.1(5)
C10 C3 C4 C9 100.6(4)
C9 C4 C5 C6 2.5(6)
C3 C4 C5 C6 -176.0(3)
C4 C5 C6 C7 -0.1(6)
C5 C6 C7 C8 -1.6(7)
C6 C7 C8 C9 0.9(8)
C7 C8 C9 C4 1.5(8)
C5 C4 C9 C8 -3.2(6)
C3 C4 C9 C8 175.4(4)
C2 C3 C10 C11 -173.0(4)
C4 C3 C10 C11 7.3(5)
C2 C3 C10 C15 7.5(6)
C4 C3 C10 C15 -172.3(3)
C15 C10 C11 C12 0.2(7)
C3 C10 C11 C12 -179.3(4)
C10 C11 C12 C13 0.5(8)
C11 C12 C13 C14 -0.5(8)
C12 C13 C14 C15 -0.2(8)
C13 C14 C15 C10 0.9(7)
C11 C10 C15 C14 -0.9(6)
C3 C10 C15 C14 178.6(4)
P1 C16 C17 C18 -129.1(3)
P1 C16 C17 Ru1 -46.6(3)
C16 C17 C18 Ru1 106.9(3)
C39 C31 C32 C33 6.3(4)
Ru1 C31 C32 C33 -63.1(3)
C39 C31 C32 Ru1 69.4(3)
C31 C32 C33 C34 -5.4(4)
Ru1 C32 C33 C34 -67.3(3)
C31 C32 C33 Ru1 61.8(3)
C32 C33 C34 C35 -173.4(4)
Ru1 C33 C34 C35 122.9(4)
C32 C33 C34 C39 2.4(4)
Ru1 C33 C34 C39 -61.3(3)
C32 C33 C34 Ru1 63.7(3)
C39 C34 C35 C36 -0.8(6)
C33 C34 C35 C36 174.7(4)
Ru1 C34 C35 C36 -90.3(5)
C34 C35 C36 C37 -0.2(6)
C35 C36 C37 C38 1.8(7)
C36 C37 C38 C39 -2.4(6)
C37 C38 C39 C34 1.4(5)
C37 C38 C39 C31 -175.8(4)
C37 C38 C39 Ru1 92.5(4)
C35 C34 C39 C38 0.1(5)
C33 C34 C39 C38 -176.4(3)
Ru1 C34 C39 C38 125.0(3)
C35 C34 C39 C31 178.0(3)
C33 C34 C39 C31 1.4(4)
Ru1 C34 C39 C31 -57.2(2)
C35 C34 C39 Ru1 -124.8(3)
C33 C34 C39 Ru1 58.6(2)
C32 C31 C39 C38 172.8(4)
Ru1 C31 C39 C38 -121.4(4)
C32 C31 C39 C34 -4.7(4)
Ru1 C31 C39 C34 61.1(3)
C32 C31 C39 Ru1 -65.8(3)
C26 C25 O1 P2 152.2(3)
C28 C27 O2 P2 178.6(5)
C30 C29 O3 P2 -154.2(4)
C2 C1 P1 C16 154.9(3)
Ru1 C1 P1 C16 -33.7(2)
C2 C1 P1 C19 33.9(4)
Ru1 C1 P1 C19 -154.78(18)
C2 C1 P1 C22 -92.7(3)
Ru1 C1 P1 C22 78.7(2)
C17 C16 P1 C1 49.7(3)
C17 C16 P1 C19 176.9(2)
C17 C16 P1 C22 -63.7(3)
C21 C19 P1 C1 84.3(3)
C20 C19 P1 C1 -41.3(4)
C21 C19 P1 C16 -31.8(4)
C20 C19 P1 C16 -157.3(3)
C21 C19 P1 C22 -149.7(3)
C20 C19 P1 C22 84.7(4)
C24 C22 P1 C1 75.6(3)
C23 C22 P1 C1 -157.9(3)
C24 C22 P1 C16 -176.4(3)
C23 C22 P1 C16 -49.9(4)
C24 C22 P1 C19 -56.4(3)
C23 C22 P1 C19 70.1(4)
C29 O3 P2 O1 53.5(4)
C29 O3 P2 O2 -47.5(4)
C29 O3 P2 Ru1 -178.1(3)
C25 O1 P2 O3 -171.7(3)
C25 O1 P2 O2 -65.1(3)
C25 O1 P2 Ru1 63.6(3)
C27 O2 P2 O3 -83.5(4)
C27 O2 P2 O1 174.5(4)
C27 O2 P2 Ru1 44.7(5)
